data_7205377
loop_
_publ_author_name
'Karmakar, Anirban'
'Goldberg, Israel'

_publ_section_title
;
 Coordination polymers of flexible tetracarboxylic acids with metal
 ions. I. Synthesis of CH2- and (CH2)2-spaced bis(oxy)isophthalic acid
 ligands, and structural characterization of their polymeric adducts
 with lanthanoid ions
;
_journal_issue 1
_journal_name_full CrystEngComm
_journal_page_first 339
_journal_paper_doi 10.1039/c0ce00474j
_journal_volume 13
_journal_year 2011
_chemical_formula_moiety 'C17 H11 La O11'
_chemical_formula_sum 'C17 H11 La O11'
_chemical_formula_weight 530.17
_chemical_name_systematic
;
?
;
_space_group_IT_number 2
_symmetry_cell_setting triclinic
_symmetry_space_group_name_Hall '-P 1'
_symmetry_space_group_name_H-M 'P -1'
_atom_sites_solution_hydrogens geom
_atom_sites_solution_primary direct
_atom_sites_solution_secondary difmap
_audit_creation_method SHELXL-97
_cell_angle_alpha 81.2596(11)
_cell_angle_beta 69.6581(11)
_cell_angle_gamma 60.9613(10)
_cell_formula_units_Z 2
_cell_length_a 8.8934(2)
_cell_length_b 8.9328(2)
_cell_length_c 12.6735(3)
_cell_measurement_reflns_used 3018
_cell_measurement_temperature 110(2)
_cell_measurement_theta_max 26.39
_cell_measurement_theta_min 2.61
_cell_volume 825.19(3)
_computing_cell_refinement Denzo
_computing_data_collection 'Collect, Nonius B.V.'
_computing_data_reduction 'Denzo & Scalepack'
_computing_structure_refinement 'SHELXL-97 (Sheldrick, 1997)'
_computing_structure_solution SIR-97
_diffrn_ambient_temperature 110(2)
_diffrn_detector_area_resol_mean 12.8
_diffrn_measured_fraction_theta_full 0.995
_diffrn_measured_fraction_theta_max 0.995
_diffrn_measurement_device_type 'Nonius KappaCCD'
_diffrn_measurement_method '1 deg. \f and \w scans'
_diffrn_radiation_monochromator graphite
_diffrn_radiation_source 'fine-focus sealed tube'
_diffrn_radiation_type MoK\a
_diffrn_radiation_wavelength 0.71073
_diffrn_reflns_av_R_equivalents 0.0430
_diffrn_reflns_av_sigmaI/netI 0.0498
_diffrn_reflns_limit_h_max 11
_diffrn_reflns_limit_h_min 0
_diffrn_reflns_limit_k_max 11
_diffrn_reflns_limit_k_min -9
_diffrn_reflns_limit_l_max 15
_diffrn_reflns_limit_l_min -14
_diffrn_reflns_number 8617
_diffrn_reflns_theta_full 26.39
_diffrn_reflns_theta_max 26.39
_diffrn_reflns_theta_min 2.61
_diffrn_standards_number 0
_exptl_absorpt_coefficient_mu 2.656
_exptl_absorpt_correction_T_max 0.7771
_exptl_absorpt_correction_T_min 0.5564
_exptl_absorpt_correction_type multi-scan
_exptl_absorpt_process_details 'Blessing, 1995'
_exptl_crystal_colour colorless
_exptl_crystal_density_diffrn 2.134
_exptl_crystal_density_method 'not measured'
_exptl_crystal_description plate
_exptl_crystal_F_000 516
_exptl_crystal_size_max 0.25
_exptl_crystal_size_mid 0.20
_exptl_crystal_size_min 0.10
_refine_diff_density_max 1.567
_refine_diff_density_min -1.258
_refine_diff_density_rms 0.160
_refine_ls_extinction_method none
_refine_ls_goodness_of_fit_ref 1.059
_refine_ls_hydrogen_treatment constr
_refine_ls_matrix_type full
_refine_ls_number_parameters 262
_refine_ls_number_reflns 3362
_refine_ls_number_restraints 0
_refine_ls_restrained_S_all 1.059
_refine_ls_R_factor_all 0.0433
_refine_ls_R_factor_gt 0.0356
_refine_ls_shift/su_max 0.001
_refine_ls_shift/su_mean 0.000
_refine_ls_structure_factor_coef Fsqd
_refine_ls_weighting_details 'calc w=1/[\s^2^(Fo^2^)+(0.0517P)^2^+0.4795P] where P=(Fo^2^+2Fc^2^)/3'
_refine_ls_weighting_scheme calc
_refine_ls_wR_factor_gt 0.0841
_refine_ls_wR_factor_ref 0.0883
_reflns_number_gt 2976
_reflns_number_total 3362
_reflns_threshold_expression >2sigma(I)
_cod_data_source_file C0CE00474J.TXT
_cod_data_source_block 3
_cod_database_code 7205377

loop_
_symmetry_equiv_pos_as_xyz
'x, y, z'
'-x, -y, -z'

loop_
_atom_site_label
_atom_site_type_symbol
_atom_site_fract_x
_atom_site_fract_y
_atom_site_fract_z
_atom_site_U_iso_or_equiv
_atom_site_adp_type
_atom_site_occupancy
_atom_site_symmetry_multiplicity
_atom_site_calc_flag
_atom_site_refinement_flags
_atom_site_disorder_assembly
_atom_site_disorder_group
La La 1.08300(3) -0.23046(3) 0.586207(19) 0.01162(10) Uani 1 1 d . . .
O1 O 0.8571(4) -0.2615(4) 0.5073(3) 0.0169(7) Uani 1 1 d . . .
O2 O 0.9208(4) -0.0526(4) 0.4344(2) 0.0138(6) Uani 1 1 d . . .
C3 C 0.8463(5) -0.1447(5) 0.4372(3) 0.0119(8) Uani 1 1 d . . .
C4 C 0.7498(6) -0.1108(5) 0.3533(4) 0.0131(9) Uani 1 1 d . . .
C5 C 0.5967(6) -0.1360(5) 0.3815(3) 0.0127(9) Uani 1 1 d . . .
H5 H 0.5568 -0.1814 0.4523 0.015 Uiso 1 1 calc R . .
C6 C 0.5052(5) -0.0936(5) 0.3044(3) 0.0123(9) Uani 1 1 d . . .
C7 C 0.3297(6) -0.1026(5) 0.3387(3) 0.0139(9) Uani 1 1 d . . .
O8 O 0.3129(4) -0.2154(4) 0.4071(2) 0.0142(6) Uani 1 1 d . . .
O9 O 0.2076(4) 0.0108(4) 0.2982(2) 0.0139(6) Uani 1 1 d . . .
C10 C 0.5652(6) -0.0331(5) 0.1993(3) 0.0121(8) Uani 1 1 d . . .
H10 H 0.4984 -0.0013 0.1481 0.014 Uiso 1 1 calc R . .
C11 C 0.7240(6) -0.0192(5) 0.1691(3) 0.0138(9) Uani 1 1 d . . .
C12 C 0.8126(5) -0.0523(5) 0.2486(3) 0.0114(8) Uani 1 1 d . . .
H12 H 0.9158 -0.0345 0.2305 0.014 Uiso 1 1 calc R . .
O13 O 0.8032(4) 0.0286(4) 0.0647(2) 0.0157(6) Uani 1 1 d . . .
C14 C 0.7448(6) 0.0192(6) -0.0233(4) 0.0165(9) Uani 1 1 d . . .
H14A H 0.7291 -0.0848 -0.0146 0.020 Uiso 1 1 calc R . .
H14B H 0.8393 0.0090 -0.0962 0.020 Uiso 1 1 calc R . .
O15 O 0.5786(4) 0.1656(4) -0.0243(3) 0.0163(6) Uani 1 1 d . . .
C16 C 0.5908(6) 0.3031(5) -0.0870(4) 0.0141(9) Uani 1 1 d . . .
C17 C 0.7296(6) 0.3437(5) -0.1026(3) 0.0141(9) Uani 1 1 d . . .
H17 H 0.8177 0.2827 -0.0650 0.017 Uiso 1 1 calc R . .
C18 C 0.7358(6) 0.4767(5) -0.1751(3) 0.0135(9) Uani 1 1 d . . .
C19 C 0.8830(6) 0.5256(5) -0.2029(4) 0.0156(9) Uani 1 1 d . . .
O20 O 0.9653(5) 0.4881(4) -0.1259(3) 0.0226(7) Uani 1 1 d . . .
H20 H 1.0569 0.5155 -0.1521 0.027 Uiso 1 1 d R . .
O21 O 0.9222(4) 0.5970(4) -0.2900(3) 0.0203(7) Uani 1 1 d . . .
C22 C 0.6060(6) 0.5673(5) -0.2289(4) 0.0137(9) Uani 1 1 d . . .
H22 H 0.6150 0.6538 -0.2806 0.016 Uiso 1 1 calc R . .
C23 C 0.4622(6) 0.5309(5) -0.2066(3) 0.0131(9) Uani 1 1 d . . .
C24 C 0.3266(6) 0.6256(5) -0.2688(4) 0.0123(9) Uani 1 1 d . . .
O25 O 0.1645(4) 0.6499(4) -0.2243(3) 0.0184(7) Uani 1 1 d . . .
O26 O 0.3785(4) 0.6774(4) -0.3662(3) 0.0156(6) Uani 1 1 d . . .
C27 C 0.4536(6) 0.4001(5) -0.1338(4) 0.0153(9) Uani 1 1 d . . .
H27 H 0.3538 0.3774 -0.1163 0.018 Uiso 1 1 calc R . .
O28 O 1.2588(4) -0.5130(4) 0.4965(3) 0.0181(7) Uani 1 1 d . . .
H28A H 1.2202 -0.5974 0.4986 0.022 Uiso 1 1 d R . .
H28B H 1.3755 -0.5567 0.4552 0.022 Uiso 1 1 d R . .

loop_
_atom_site_aniso_label
_atom_site_aniso_U_11
_atom_site_aniso_U_22
_atom_site_aniso_U_33
_atom_site_aniso_U_23
_atom_site_aniso_U_13
_atom_site_aniso_U_12
La 0.01107(15) 0.01302(15) 0.01334(15) 0.00203(10) -0.00553(10) -0.00693(11)
O1 0.0236(17) 0.0171(15) 0.0184(16) 0.0074(13) -0.0140(13) -0.0129(13)
O2 0.0160(15) 0.0154(15) 0.0181(15) 0.0044(12) -0.0101(13) -0.0114(13)
C3 0.0075(19) 0.015(2) 0.0097(19) -0.0005(17) -0.0009(15) -0.0039(16)
C4 0.016(2) 0.0086(19) 0.015(2) -0.0008(17) -0.0076(17) -0.0034(17)
C5 0.017(2) 0.013(2) 0.010(2) 0.0016(17) -0.0048(17) -0.0087(17)
C6 0.009(2) 0.0100(19) 0.014(2) -0.0015(16) -0.0029(16) -0.0015(16)
C7 0.015(2) 0.015(2) 0.012(2) -0.0059(18) -0.0013(17) -0.0071(18)
O8 0.0141(15) 0.0156(15) 0.0144(15) 0.0038(13) -0.0052(12) -0.0085(13)
O9 0.0084(14) 0.0178(15) 0.0152(15) 0.0011(13) -0.0056(12) -0.0048(12)
C10 0.013(2) 0.014(2) 0.013(2) -0.0008(17) -0.0080(17) -0.0060(17)
C11 0.016(2) 0.013(2) 0.011(2) 0.0012(17) -0.0037(17) -0.0062(18)
C12 0.0084(19) 0.014(2) 0.014(2) 0.0007(17) -0.0049(16) -0.0061(16)
O13 0.0126(15) 0.0231(16) 0.0135(15) 0.0060(13) -0.0041(12) -0.0114(13)
C14 0.019(2) 0.018(2) 0.015(2) 0.0006(18) -0.0068(18) -0.0096(19)
O15 0.0149(15) 0.0210(16) 0.0167(15) 0.0082(13) -0.0069(13) -0.0120(13)
C16 0.016(2) 0.015(2) 0.014(2) 0.0005(17) -0.0040(17) -0.0090(18)
C17 0.015(2) 0.016(2) 0.013(2) 0.0033(17) -0.0087(17) -0.0069(18)
C18 0.017(2) 0.014(2) 0.013(2) -0.0004(17) -0.0047(17) -0.0098(18)
C19 0.015(2) 0.011(2) 0.020(2) 0.0015(18) -0.0079(18) -0.0045(18)
O20 0.0228(17) 0.041(2) 0.0206(17) 0.0161(15) -0.0159(14) -0.0261(16)
O21 0.0244(17) 0.0265(17) 0.0210(17) 0.0119(14) -0.0137(14) -0.0189(15)
C22 0.017(2) 0.011(2) 0.013(2) 0.0001(17) -0.0029(17) -0.0083(17)
C23 0.017(2) 0.012(2) 0.014(2) 0.0024(17) -0.0086(17) -0.0073(18)
C24 0.013(2) 0.013(2) 0.015(2) 0.0016(17) -0.0073(17) -0.0075(17)
O25 0.0154(16) 0.0253(17) 0.0201(16) 0.0060(14) -0.0092(13) -0.0129(14)
O26 0.0147(15) 0.0160(15) 0.0175(16) 0.0049(13) -0.0080(13) -0.0074(13)
C27 0.016(2) 0.018(2) 0.016(2) -0.0003(18) -0.0070(17) -0.0094(18)
O28 0.0143(15) 0.0141(15) 0.0257(17) -0.0007(13) -0.0039(13) -0.0075(13)

loop_
_atom_type_symbol
_atom_type_description
_atom_type_scat_dispersion_real
_atom_type_scat_dispersion_imag
_atom_type_scat_source
C C 0.0033 0.0016 'International Tables Vol C Tables 4.2.6.8 and 6.1.1.4'
H H 0.0000 0.0000 'International Tables Vol C Tables 4.2.6.8 and 6.1.1.4'
La La -0.2871 2.4523 'International Tables Vol C Tables 4.2.6.8 and 6.1.1.4'
O O 0.0106 0.0060 'International Tables Vol C Tables 4.2.6.8 and 6.1.1.4'

loop_
_geom_angle_atom_site_label_1
_geom_angle_atom_site_label_2
_geom_angle_atom_site_label_3
_geom_angle
_geom_angle_site_symmetry_1
_geom_angle_site_symmetry_3
_geom_angle_publ_flag
O28 La O9 148.69(10) . 2_656 ?
O28 La O2 140.16(10) . 2_756 ?
O9 La O2 69.17(10) 2_656 2_756 ?
O28 La O8 72.46(10) . 1_655 ?
O9 La O8 132.26(10) 2_656 1_655 ?
O2 La O8 68.04(9) 2_756 1_655 ?
O28 La O21 75.90(10) . 1_546 ?
O9 La O21 76.08(10) 2_656 1_546 ?
O2 La O21 143.91(10) 2_756 1_546 ?
O8 La O21 147.81(10) 1_655 1_546 ?
O28 La O26 82.24(10) . 1_646 ?
O9 La O26 120.04(9) 2_656 1_646 ?
O2 La O26 81.74(9) 2_756 1_646 ?
O8 La O26 73.12(9) 1_655 1_646 ?
O21 La O26 108.47(10) 1_546 1_646 ?
O28 La O2 99.94(10) . . ?
O9 La O2 77.28(9) 2_656 . ?
O2 La O2 71.30(10) 2_756 . ?
O8 La O2 69.87(9) 1_655 . ?
O21 La O2 110.61(9) 1_546 . ?
O26 La O2 140.17(9) 1_646 . ?
O28 La O25 92.79(10) . 1_646 ?
O9 La O25 87.65(10) 2_656 1_646 ?
O2 La O25 103.74(9) 2_756 1_646 ?
O8 La O25 122.29(9) 1_655 1_646 ?
O21 La O25 64.63(10) 1_546 1_646 ?
O26 La O25 49.40(9) 1_646 1_646 ?
O2 La O25 164.93(9) . 1_646 ?
O28 La O1 75.48(10) . . ?
O9 La O1 80.02(9) 2_656 . ?
O2 La O1 116.97(10) 2_756 . ?
O8 La O1 101.45(9) 1_655 . ?
O21 La O1 64.38(10) 1_546 . ?
O26 La O1 157.64(9) 1_646 . ?
O2 La O1 48.49(9) . . ?
O25 La O1 129.01(10) 1_646 . ?
O28 La C24 85.51(11) . 1_646 ?
O9 La C24 106.07(10) 2_656 1_646 ?
O2 La C24 94.46(10) 2_756 1_646 ?
O8 La C24 97.39(11) 1_655 1_646 ?
O21 La C24 85.82(11) 1_546 1_646 ?
O26 La C24 24.60(11) 1_646 1_646 ?
O2 La C24 163.46(11) . 1_646 ?
O25 La C24 24.91(10) 1_646 1_646 ?
O1 La C24 147.58(11) . 1_646 ?
O28 La C3 86.30(10) . . ?
O9 La C3 78.87(10) 2_656 . ?
O2 La C3 94.82(10) 2_756 . ?
O8 La C3 84.58(10) 1_655 . ?
O21 La C3 87.66(11) 1_546 . ?
O26 La C3 157.12(10) 1_646 . ?
O2 La C3 24.50(10) . . ?
O25 La C3 151.50(10) 1_646 . ?
O1 La C3 24.06(11) . . ?
C24 La C3 170.57(11) 1_646 . ?
O28 La La 124.48(8) . 2_756 ?
O9 La La 69.43(7) 2_656 2_756 ?
O2 La La 37.05(7) 2_756 2_756 ?
O8 La La 63.82(7) 1_655 2_756 ?
O21 La La 134.76(7) 1_546 2_756 ?
O26 La La 113.77(7) 1_646 2_756 ?
O2 La La 34.26(6) . 2_756 ?
O25 La La 139.05(7) 1_646 2_756 ?
O1 La La 81.26(7) . 2_756 ?
C24 La La 130.99(8) 1_646 2_756 ?
C3 La La 58.07(8) . 2_756 ?
C3 O1 La 95.5(3) . . ?
C3 O2 La 150.7(3) . 2_756 ?
C3 O2 La 95.4(2) . . ?
La O2 La 108.70(10) 2_756 . ?
O1 C3 O2 120.3(4) . . ?
O1 C3 C4 121.7(4) . . ?
O2 C3 C4 118.0(4) . . ?
O1 C3 La 60.5(2) . . ?
O2 C3 La 60.1(2) . . ?
C4 C3 La 173.5(3) . . ?
C12 C4 C5 120.7(4) . . ?
C12 C4 C3 118.9(4) . . ?
C5 C4 C3 120.4(4) . . ?
C6 C5 C4 118.6(4) . . ?
C6 C5 H5 120.7 . . ?
C4 C5 H5 120.7 . . ?
C5 C6 C10 121.4(4) . . ?
C5 C6 C7 118.8(4) . . ?
C10 C6 C7 119.6(4) . . ?
O8 C7 O9 125.6(4) . . ?
O8 C7 C6 118.1(4) . . ?
O9 C7 C6 116.3(4) . . ?
C7 O8 La 137.3(3) . 1_455 ?
C7 O9 La 123.3(3) . 2_656 ?
C6 C10 C11 119.6(4) . . ?
C6 C10 H10 120.2 . . ?
C11 C10 H10 120.2 . . ?
O13 C11 C10 124.8(4) . . ?
O13 C11 C12 115.6(4) . . ?
C10 C11 C12 119.6(4) . . ?
C4 C12 C11 119.8(4) . . ?
C4 C12 H12 120.1 . . ?
C11 C12 H12 120.1 . . ?
C11 O13 C14 115.8(3) . . ?
O13 C14 O15 112.2(3) . . ?
O13 C14 H14A 109.2 . . ?
O15 C14 H14A 109.2 . . ?
O13 C14 H14B 109.2 . . ?
O15 C14 H14B 109.2 . . ?
H14A C14 H14B 107.9 . . ?
C16 O15 C14 116.8(3) . . ?
C27 C16 O15 115.3(4) . . ?
C27 C16 C17 121.3(4) . . ?
O15 C16 C17 123.4(4) . . ?
C16 C17 C18 118.1(4) . . ?
C16 C17 H17 121.0 . . ?
C18 C17 H17 121.0 . . ?
C22 C18 C17 121.0(4) . . ?
C22 C18 C19 116.0(4) . . ?
C17 C18 C19 123.0(4) . . ?
O21 C19 O20 122.9(4) . . ?
O21 C19 C18 121.7(4) . . ?
O20 C19 C18 115.4(4) . . ?
C19 O20 H20 109.0 . . ?
C19 O21 La 151.3(3) . 1_564 ?
C18 C22 C23 119.7(4) . . ?
C18 C22 H22 120.2 . . ?
C23 C22 H22 120.2 . . ?
C27 C23 C22 119.8(4) . . ?
C27 C23 C24 121.1(4) . . ?
C22 C23 C24 119.0(4) . . ?
O26 C24 O25 121.1(4) . . ?
O26 C24 C23 118.5(4) . . ?
O25 C24 C23 120.3(4) . . ?
O26 C24 La 59.4(2) . 1_464 ?
O25 C24 La 62.2(2) . 1_464 ?
C23 C24 La 171.8(3) . 1_464 ?
C24 O25 La 92.9(3) . 1_464 ?
C24 O26 La 96.0(2) . 1_464 ?
C16 C27 C23 119.8(4) . . ?
C16 C27 H27 120.1 . . ?
C23 C27 H27 120.1 . . ?
La O28 H28A 128.5 . . ?
La O28 H28B 123.9 . . ?
H28A O28 H28B 107.7 . . ?

loop_
_geom_bond_atom_site_label_1
_geom_bond_atom_site_label_2
_geom_bond_distance
_geom_bond_site_symmetry_2
_geom_bond_publ_flag
La O28 2.431(3) . ?
La O9 2.448(3) 2_656 ?
La O2 2.487(3) 2_756 ?
La O8 2.510(3) 1_655 ?
La O21 2.594(3) 1_546 ?
La O26 2.607(3) 1_646 ?
La O2 2.662(3) . ?
La O25 2.667(3) 1_646 ?
La O1 2.671(3) . ?
La C24 3.012(4) 1_646 ?
La C3 3.056(4) . ?
La La 4.1850(5) 2_756 ?
O1 C3 1.252(5) . ?
O2 C3 1.273(5) . ?
O2 La 2.487(3) 2_756 ?
C3 C4 1.498(6) . ?
C4 C12 1.380(6) . ?
C4 C5 1.403(6) . ?
C5 C6 1.379(6) . ?
C5 H5 0.9500 . ?
C6 C10 1.385(6) . ?
C6 C7 1.507(6) . ?
C7 O8 1.257(5) . ?
C7 O9 1.277(5) . ?
O8 La 2.510(3) 1_455 ?
O9 La 2.448(3) 2_656 ?
C10 C11 1.391(6) . ?
C10 H10 0.9500 . ?
C11 O13 1.379(5) . ?
C11 C12 1.399(6) . ?
C12 H12 0.9500 . ?
O13 C14 1.412(5) . ?
C14 O15 1.424(5) . ?
C14 H14A 0.9900 . ?
C14 H14B 0.9900 . ?
O15 C16 1.388(5) . ?
C16 C27 1.383(6) . ?
C16 C17 1.392(6) . ?
C17 C18 1.399(6) . ?
C17 H17 0.9500 . ?
C18 C22 1.387(6) . ?
C18 C19 1.489(6) . ?
C19 O21 1.216(6) . ?
C19 O20 1.327(5) . ?
O20 H20 0.9018 . ?
O21 La 2.594(3) 1_564 ?
C22 C23 1.395(6) . ?
C22 H22 0.9500 . ?
C23 C27 1.390(6) . ?
C23 C24 1.503(6) . ?
C24 O26 1.261(5) . ?
C24 O25 1.270(5) . ?
C24 La 3.012(4) 1_464 ?
O25 La 2.667(3) 1_464 ?
O26 La 2.607(3) 1_464 ?
C27 H27 0.9500 . ?
O28 H28A 0.9619 . ?
O28 H28B 0.8918 . ?

loop_
_geom_hbond_atom_site_label_D
_geom_hbond_atom_site_label_H
_geom_hbond_atom_site_label_A
_geom_hbond_distance_DH
_geom_hbond_distance_HA
_geom_hbond_distance_DA
_geom_hbond_angle_DHA
_geom_hbond_site_symmetry_A
O20 H20 O25 0.90 1.83 2.680(4) 155 1_655
O28 H28A O1 0.96 1.72 2.684(4) 175 2_746
O28 H28B O26 0.89 1.89 2.779(4) 172 2_755
